data_9007958
loop_
_publ_author_name
'Tahiri, A. A.'
'Messouri, I.'
'Lachkar, M.'
'Zavalij, P. Y.'
'Glaum, R.'
'El Bali, B.'
'Rachid, O.'

_publ_section_title
;Dipotassium nickel(II) bis(dihydrogendiphosphate) dihydrate,
 K2Ni(H2P2O7)2*2H2O
;
_journal_name_full 'Acta Crystallographica, Section E'
_journal_page_first i3
_journal_page_last i5
_journal_paper_doi 10.1107/S1600536803028344
_journal_volume 60
_journal_year 2004
_chemical_formula_structural K2Ni(H2P2O7)2*2H2O
_chemical_formula_sum 'H8 K2 Ni O16 P4'
_space_group_IT_number 2
_symmetry_space_group_name_Hall '-P 1'
_symmetry_space_group_name_H-M 'P -1'
_cell_angle_alpha 81.012
_cell_angle_beta 72.301
_cell_angle_gamma 83.691
_cell_length_a 6.8554
_cell_length_b 7.3124
_cell_length_c 7.5610
_cell_formula_units_Z 1
_cell_volume 355.869
_exptl_crystal_density_diffrn 2.449
_cod_original_formula_sum 'K2 Ni P4 O16 H8'
_cod_database_code 9007958

loop_
_symmetry_equiv_pos_as_xyz
x,y,z
-x,-y,-z

loop_
_atom_site_aniso_label
_atom_site_aniso_U_11
_atom_site_aniso_U_22
_atom_site_aniso_U_33
_atom_site_aniso_U_12
_atom_site_aniso_U_13
_atom_site_aniso_U_23
K 0.04140 0.03120 0.03350 0.00840 -0.01850 -0.00600
Ni 0.01830 0.01660 0.01710 -0.00040 -0.00590 -0.00350
P1 0.01700 0.01940 0.01830 -0.00100 -0.00730 -0.00340
P2 0.01690 0.01860 0.01610 0.00000 -0.00500 -0.00310
O1 0.01810 0.03360 0.02100 0.00280 -0.00870 -0.00800
O2 0.01720 0.02260 0.02240 -0.00140 -0.00470 -0.00520
O3 0.02420 0.02700 0.01910 -0.00520 -0.00920 0.00170
O4 0.03550 0.01920 0.02430 -0.00700 -0.01190 0.00070
O5 0.02100 0.02770 0.02270 0.00380 -0.00830 -0.01150
O6 0.02140 0.03130 0.01890 -0.00620 -0.00300 -0.00560
O7 0.03590 0.02020 0.02380 -0.00730 -0.01180 0.00400
O1W 0.03120 0.01970 0.01840 -0.00380 -0.00360 -0.00320

loop_
_atom_site_label
_atom_site_fract_x
_atom_site_fract_y
_atom_site_fract_z
_atom_site_U_iso_or_equiv
K 0.89190 0.26756 0.70308 0.03430
Ni 0.50000 0.50000 0.50000 0.01710
P1 0.32676 0.27260 0.24671 0.01770
P2 0.75328 0.19077 0.24060 0.01720
O1 0.56690 0.23100 0.15000 0.02340
O2 0.29830 0.39200 0.39730 0.02070
O3 0.24240 0.35280 0.08860 0.02300
O4 0.23710 0.08130 0.33330 0.02560
H4 0.24800 0.05400 0.43500 0.03700
O5 0.74350 0.33190 0.36810 0.02290
O6 0.93400 0.21450 0.05970 0.02390
H6 1.02100 0.27000 0.06800 0.04800
O7 0.74720 -0.00670 0.33290 0.02630
O1W 0.54890 0.70520 0.27270 0.02370
H1W 0.60800 0.67400 0.17400 0.03600
H2W 0.59600 0.79200 0.28600 0.03600

_cod_duplicate_entry 2203123
